data_7002316
loop_
_publ_author_name
'Liu, Hai-Yan'
'Wu, Hua'
'Ma, Jian-Fang'
'Yang, Jin'
'Liu, Ying-Ying'

_publ_section_title
;
 Syntheses, structures, and photoluminescence of a series of silver(I)
 sulfonates with pyrazine derivatives
;
_journal_issue 38
_journal_name_full 'Dalton Transactions'
_journal_page_first 7957
_journal_page_last 7968
_journal_paper_doi 10.1039/b905483a
_journal_year 2009
_chemical_formula_moiety 'C14 H18 Ag N3 O3 S, H2 O'
_chemical_formula_sum 'C14 H20 Ag N3 O4 S'
_chemical_formula_weight 434.26
_chemical_name_systematic
;
?
;
_space_group_IT_number 15
_symmetry_cell_setting monoclinic
_symmetry_space_group_name_Hall '-C 2yc'
_symmetry_space_group_name_H-M 'C 1 2/c 1'
_atom_sites_solution_hydrogens geom
_atom_sites_solution_primary direct
_atom_sites_solution_secondary difmap
_audit_creation_method SHELXL-97
_cell_angle_alpha 90.00
_cell_angle_beta 122.99(3)
_cell_angle_gamma 90.00
_cell_formula_units_Z 8
_cell_length_a 24.041(5)
_cell_length_b 10.974(2)
_cell_length_c 15.315(3)
_cell_measurement_reflns_used 2917
_cell_measurement_temperature 293(2)
_cell_measurement_theta_max 27.5
_cell_measurement_theta_min 3.2
_cell_volume 3389.0(16)
_computing_cell_refinement PROCESS-AUTO
_computing_data_collection PROCESS-AUTO
_computing_data_reduction PROCESS-AUTO
_computing_molecular_graphics 'SHELXTL-PLUS (Sheldrick, 1990)'
_computing_publication_material SHELXL-97
_computing_structure_refinement 'SHELXL-97 (Sheldrick, 1997)'
_computing_structure_solution 'SHELXS-97 (Sheldrick, 1997)'
_diffrn_ambient_temperature 293(2)
_diffrn_detector_area_resol_mean 10.0
_diffrn_measured_fraction_theta_full 0.990
_diffrn_measured_fraction_theta_max 0.990
_diffrn_measurement_device_type 'Rigaku RAXIS-RAPID'
_diffrn_measurement_method '\w scans'
_diffrn_radiation_monochromator graphite
_diffrn_radiation_source 'fine-focus sealed tube'
_diffrn_radiation_type MoK\a
_diffrn_radiation_wavelength 0.71073
_diffrn_reflns_av_R_equivalents 0.0394
_diffrn_reflns_av_sigmaI/netI 0.0369
_diffrn_reflns_limit_h_max 31
_diffrn_reflns_limit_h_min -30
_diffrn_reflns_limit_k_max 14
_diffrn_reflns_limit_k_min -14
_diffrn_reflns_limit_l_max 19
_diffrn_reflns_limit_l_min -19
_diffrn_reflns_number 14678
_diffrn_reflns_theta_full 27.49
_diffrn_reflns_theta_max 27.49
_diffrn_reflns_theta_min 3.15
_exptl_absorpt_coefficient_mu 1.335
_exptl_absorpt_correction_T_max 0.77
_exptl_absorpt_correction_T_min 0.73
_exptl_absorpt_correction_type multi-scan
_exptl_absorpt_process_details 'SADABS (Sheldrick, 1996)'
_exptl_crystal_colour colorless
_exptl_crystal_density_diffrn 1.702
_exptl_crystal_density_method 'not measured'
_exptl_crystal_description block
_exptl_crystal_F_000 1760
_exptl_crystal_size_max 0.20
_exptl_crystal_size_mid 0.19
_exptl_crystal_size_min 0.19
_refine_diff_density_max 1.035
_refine_diff_density_min -0.539
_refine_diff_density_rms 0.095
_refine_ls_extinction_method none
_refine_ls_goodness_of_fit_ref 1.039
_refine_ls_hydrogen_treatment mixed
_refine_ls_matrix_type full
_refine_ls_number_parameters 222
_refine_ls_number_reflns 3853
_refine_ls_number_restraints 5
_refine_ls_restrained_S_all 1.038
_refine_ls_R_factor_all 0.0554
_refine_ls_R_factor_gt 0.0434
_refine_ls_shift/su_max 0.001
_refine_ls_shift/su_mean 0.000
_refine_ls_structure_factor_coef Fsqd
_refine_ls_weighting_details 'calc w=1/[\s^2^(Fo^2^)+(0.0708P)^2^+0.0000P] where P=(Fo^2^+2Fc^2^)/3'
_refine_ls_weighting_scheme calc
_refine_ls_wR_factor_gt 0.1137
_refine_ls_wR_factor_ref 0.1192
_reflns_number_gt 2917
_reflns_number_total 3853
_reflns_threshold_expression >2sigma(I)
_cod_data_source_file b905483a.txt
_cod_data_source_block 10
_cod_depositor_comments
;
The following automatic conversions were performed:
'_symmetry_cell_setting' value 'Monoclinic' changed to 'monoclinic'
according to '/home/saulius/struct/CIF-dictionaries/cif_core.dic'
dictionary named 'cif_core.dic' version 2.4.1 from 2010-06-29.

Automatic conversion script
Id: cif_fix_enum 1527 2010-12-29 10:47:43Z saulius 
;
_cod_original_cell_volume 3388.9(12)
_cod_original_sg_symbol_H-M 'C 2/c'
_cod_database_code 7002316

loop_
_symmetry_equiv_pos_as_xyz
'x, y, z'
'-x, y, -z+1/2'
'x+1/2, y+1/2, z'
'-x+1/2, y+1/2, -z+1/2'
'-x, -y, -z'
'x, -y, z-1/2'
'-x+1/2, -y+1/2, -z'
'x+1/2, -y+1/2, z-1/2'

loop_
_atom_site_label
_atom_site_type_symbol
_atom_site_fract_x
_atom_site_fract_y
_atom_site_fract_z
_atom_site_U_iso_or_equiv
_atom_site_adp_type
_atom_site_occupancy
_atom_site_symmetry_multiplicity
_atom_site_calc_flag
_atom_site_refinement_flags
_atom_site_disorder_assembly
_atom_site_disorder_group
Ag1 Ag 0.668403(13) 0.12018(3) 0.11936(3) 0.05968(14) Uani 1 1 d . . .
S1 S 0.73066(4) -0.20598(8) 0.14340(7) 0.0486(2) Uani 1 1 d . . .
O2 O 0.72367(14) -0.3196(3) 0.0904(2) 0.0605(7) Uani 1 1 d . . .
O1 O 0.70863(16) -0.1015(2) 0.0755(2) 0.0618(7) Uani 1 1 d . . .
O3 O 0.79671(13) -0.1902(3) 0.2360(2) 0.0682(8) Uani 1 1 d . . .
N2 N 0.55935(13) 0.0581(3) 0.0362(2) 0.0472(7) Uani 1 1 d . . .
N3 N 0.71841(13) 0.2026(3) 0.0456(2) 0.0447(6) Uani 1 1 d . . .
N1 N 0.71123(17) -0.0125(3) 0.2638(3) 0.0544(8) Uani 1 1 d D . .
HN1 H 0.7203(13) 0.041(3) 0.310(3) 0.079(15) Uiso 1 1 d D . .
HN2 H 0.7507(10) -0.035(4) 0.285(3) 0.079(15) Uiso 1 1 d D . .
C10 C 0.76751(17) 0.1428(3) 0.0473(3) 0.0456(7) Uani 1 1 d . . .
H10 H 0.7806 0.0674 0.0801 0.055 Uiso 1 1 calc R . .
C5 C 0.59235(18) -0.3269(4) 0.1942(3) 0.0525(8) Uani 1 1 d . . .
C6 C 0.63791(17) -0.3177(3) 0.1659(3) 0.0451(7) Uani 1 1 d . . .
H6 H 0.6425 -0.3822 0.1309 0.054 Uiso 1 1 calc R . .
C4 C 0.58584(19) -0.2263(4) 0.2431(3) 0.0543(9) Uani 1 1 d . . .
H4 H 0.5541 -0.2291 0.2599 0.065 Uiso 1 1 calc R . .
C1 C 0.67669(16) -0.2151(3) 0.1885(2) 0.0396(7) Uani 1 1 d . . .
C9 C 0.54656(16) -0.0509(3) -0.0080(3) 0.0487(8) Uani 1 1 d . . .
H9 H 0.5789 -0.0883 -0.0143 0.058 Uiso 1 1 calc R . .
C3 C 0.6241(2) -0.1224(3) 0.2680(3) 0.0510(8) Uani 1 1 d . . .
C7 C 0.6144(3) -0.0159(4) 0.3206(4) 0.0756(13) Uani 1 1 d . . .
H7A H 0.6449 0.0479 0.3314 0.113 Uiso 1 1 calc RD . .
H7B H 0.6225 -0.0415 0.3864 0.113 Uiso 1 1 calc R . .
H7C H 0.5698 0.0136 0.2773 0.113 Uiso 1 1 calc R . .
C2 C 0.67156(17) -0.1173(3) 0.2424(3) 0.0418(7) Uani 1 1 d . . .
C8 C 0.5517(2) -0.4394(4) 0.1715(4) 0.0804(14) Uani 1 1 d . . .
H8A H 0.5232 -0.4295 0.1968 0.121 Uiso 1 1 calc R . .
H8B H 0.5805 -0.5078 0.2054 0.121 Uiso 1 1 calc R . .
H8C H 0.5253 -0.4531 0.0977 0.121 Uiso 1 1 calc R . .
C11 C 0.51282(17) 0.1116(3) 0.0451(3) 0.0478(8) Uani 1 1 d . . .
C13 C 0.70054(16) 0.3111(3) -0.0022(3) 0.0456(7) Uani 1 1 d . . .
C14 C 0.6450(2) 0.3774(4) -0.0068(4) 0.0600(10) Uani 1 1 d . . .
H14A H 0.6292 0.3308 0.0286 0.090 Uiso 1 1 calc R . .
H14B H 0.6095 0.3886 -0.0782 0.090 Uiso 1 1 calc R . .
H14C H 0.6603 0.4554 0.0262 0.090 Uiso 1 1 calc R . .
C12 C 0.5252(2) 0.2347(4) 0.0933(4) 0.0718(12) Uani 1 1 d . . .
H12A H 0.5687 0.2618 0.1142 0.108 Uiso 1 1 calc R . .
H12B H 0.5221 0.2307 0.1532 0.108 Uiso 1 1 calc R . .
H12C H 0.4927 0.2909 0.0437 0.108 Uiso 1 1 calc R . .
OW1 O 0.6240(2) -0.3286(6) -0.1305(4) 0.1244(16) Uani 1 1 d D . .
H2A H 0.647(4) -0.291(8) -0.072(4) 0.187 Uiso 1 1 d D . .
H1A H 0.646(4) -0.323(10) -0.161(6) 0.187 Uiso 1 1 d D . .

loop_
_atom_site_aniso_label
_atom_site_aniso_U_11
_atom_site_aniso_U_22
_atom_site_aniso_U_33
_atom_site_aniso_U_23
_atom_site_aniso_U_13
_atom_site_aniso_U_12
Ag1 0.05052(19) 0.0538(2) 0.0701(2) 0.01571(14) 0.02987(17) -0.00825(12)
S1 0.0534(5) 0.0423(5) 0.0528(5) 0.0115(4) 0.0306(4) 0.0093(4)
O2 0.0813(18) 0.0481(16) 0.0624(17) 0.0094(13) 0.0459(15) 0.0188(13)
O1 0.0810(19) 0.0474(16) 0.074(2) 0.0226(13) 0.0528(17) 0.0143(13)
O3 0.0489(14) 0.078(2) 0.0694(19) 0.0048(16) 0.0271(14) 0.0002(14)
N2 0.0377(13) 0.0449(17) 0.0469(17) 0.0100(13) 0.0153(12) -0.0034(12)
N3 0.0461(14) 0.0382(15) 0.0417(16) 0.0037(12) 0.0186(13) -0.0085(11)
N1 0.0624(19) 0.0343(17) 0.0491(19) -0.0038(14) 0.0191(16) -0.0062(14)
C10 0.0496(18) 0.0330(17) 0.0459(19) 0.0069(14) 0.0207(15) -0.0033(13)
C5 0.056(2) 0.043(2) 0.052(2) 0.0087(16) 0.0247(18) -0.0025(16)
C6 0.0522(18) 0.0331(17) 0.0435(19) -0.0002(14) 0.0218(15) 0.0006(14)
C4 0.0530(19) 0.060(2) 0.055(2) 0.0118(18) 0.0328(18) 0.0066(17)
C1 0.0472(16) 0.0313(16) 0.0352(17) 0.0052(12) 0.0191(14) 0.0036(12)
C9 0.0418(16) 0.051(2) 0.049(2) 0.0102(16) 0.0223(15) 0.0026(15)
C3 0.063(2) 0.045(2) 0.0384(19) 0.0057(15) 0.0236(17) 0.0145(16)
C7 0.102(3) 0.067(3) 0.064(3) 0.002(2) 0.049(3) 0.028(3)
C2 0.0502(17) 0.0305(16) 0.0328(17) 0.0047(12) 0.0149(14) 0.0042(13)
C8 0.075(3) 0.061(3) 0.100(4) 0.009(3) 0.044(3) -0.018(2)
C11 0.0436(17) 0.0431(19) 0.0396(19) 0.0085(14) 0.0117(15) -0.0007(14)
C13 0.0483(17) 0.0380(18) 0.0433(19) -0.0003(14) 0.0203(15) -0.0059(14)
C14 0.061(2) 0.050(2) 0.070(3) 0.0073(18) 0.036(2) 0.0046(17)
C12 0.066(2) 0.051(2) 0.073(3) -0.006(2) 0.022(2) -0.0017(19)
OW1 0.097(3) 0.163(5) 0.094(3) -0.002(3) 0.040(3) -0.031(3)

loop_
_atom_type_symbol
_atom_type_description
_atom_type_scat_dispersion_real
_atom_type_scat_dispersion_imag
_atom_type_scat_source
C C 0.0033 0.0016 'International Tables Vol C Tables 4.2.6.8 and 6.1.1.4'
H H 0.0000 0.0000 'International Tables Vol C Tables 4.2.6.8 and 6.1.1.4'
N N 0.0061 0.0033 'International Tables Vol C Tables 4.2.6.8 and 6.1.1.4'
O O 0.0106 0.0060 'International Tables Vol C Tables 4.2.6.8 and 6.1.1.4'
S S 0.1246 0.1234 'International Tables Vol C Tables 4.2.6.8 and 6.1.1.4'
Ag Ag -0.8971 1.1015 'International Tables Vol C Tables 4.2.6.8 and 6.1.1.4'

loop_
_geom_angle_atom_site_label_1
_geom_angle_atom_site_label_2
_geom_angle_atom_site_label_3
_geom_angle
_geom_angle_site_symmetry_1
_geom_angle_site_symmetry_3
_geom_angle_publ_flag
N3 Ag1 N2 126.97(10) . . ?
N3 Ag1 N1 129.82(11) . . ?
N2 Ag1 N1 96.86(11) . . ?
N1 Ag1 O1 70.2(1) . . ?
O1 Ag1 O3 146.0(1) . 4_655 ?
N1 Ag1 O3 85.9(1) . 4_655 ?
N3 Ag1 O3 95.0(1) . 4_655 ?
N2 Ag1 O3 114.5(1) . 4_655 ?
O1 S1 O2 113.34(17) . . ?
O1 S1 O3 112.71(19) . . ?
O2 S1 O3 112.43(18) . . ?
O1 S1 C1 105.46(15) . . ?
O2 S1 C1 106.48(16) . . ?
O3 S1 C1 105.63(16) . . ?
C9 N2 C11 118.4(3) . . ?
C9 N2 Ag1 115.2(2) . . ?
C11 N2 Ag1 125.3(2) . . ?
C10 N3 C13 117.6(3) . . ?
C10 N3 Ag1 120.2(2) . . ?
C13 N3 Ag1 122.2(2) . . ?
C2 N1 Ag1 112.9(2) . . ?
C2 N1 HN1 125.9(19) . . ?
Ag1 N1 HN1 98(4) . . ?
C2 N1 HN2 109(3) . . ?
Ag1 N1 HN2 111(3) . . ?
HN1 N1 HN2 98(4) . . ?
N3 C10 C13 122.5(3) . 7_655 ?
N3 C10 H10 118.8 . . ?
C13 C10 H10 118.8 7_655 . ?
C6 C5 C4 116.8(3) . . ?
C6 C5 C8 121.1(4) . . ?
C4 C5 C8 122.1(4) . . ?
C1 C6 C5 121.5(3) . . ?
C1 C6 H6 119.2 . . ?
C5 C6 H6 119.2 . . ?
C3 C4 C5 123.4(3) . . ?
C3 C4 H4 118.3 . . ?
C5 C4 H4 118.3 . . ?
C6 C1 C2 120.6(3) . . ?
C6 C1 S1 119.1(2) . . ?
C2 C1 S1 120.3(2) . . ?
N2 C9 C11 123.0(3) . 5_655 ?
N2 C9 H9 118.5 . . ?
C11 C9 H9 118.5 5_655 . ?
C4 C3 C2 118.6(3) . . ?
C4 C3 C7 120.9(4) . . ?
C2 C3 C7 120.4(4) . . ?
C3 C7 H7A 109.5 . . ?
C3 C7 H7B 109.5 . . ?
H7A C7 H7B 109.5 . . ?
C3 C7 H7C 109.5 . . ?
H7A C7 H7C 109.5 . . ?
H7B C7 H7C 109.5 . . ?
C3 C2 C1 118.9(3) . . ?
C3 C2 N1 121.3(3) . . ?
C1 C2 N1 119.7(3) . . ?
C5 C8 H8A 109.5 . . ?
C5 C8 H8B 109.5 . . ?
H8A C8 H8B 109.5 . . ?
C5 C8 H8C 109.5 . . ?
H8A C8 H8C 109.5 . . ?
H8B C8 H8C 109.5 . . ?
N2 C11 C9 118.7(3) . 5_655 ?
N2 C11 C12 119.8(3) . . ?
C9 C11 C12 121.5(4) 5_655 . ?
N3 C13 C10 119.9(3) . 7_655 ?
N3 C13 C14 118.2(3) . . ?
C10 C13 C14 121.9(3) 7_655 . ?
C13 C14 H14A 109.5 . . ?
C13 C14 H14B 109.5 . . ?
H14A C14 H14B 109.5 . . ?
C13 C14 H14C 109.5 . . ?
H14A C14 H14C 109.5 . . ?
H14B C14 H14C 109.5 . . ?
C11 C12 H12A 109.5 . . ?
C11 C12 H12B 109.5 . . ?
H12A C12 H12B 109.5 . . ?
C11 C12 H12C 109.5 . . ?
H12A C12 H12C 109.5 . . ?
H12B C12 H12C 109.5 . . ?
H2A OW1 H1A 108(8) . . ?

loop_
_geom_bond_atom_site_label_1
_geom_bond_atom_site_label_2
_geom_bond_distance
_geom_bond_site_symmetry_2
_geom_bond_publ_flag
Ag1 N3 2.240(3) . ?
Ag1 N2 2.307(3) . ?
Ag1 N1 2.365(3) . ?
Ag1 O1 2.831(3) . ?
Ag1 O3 2.814(3) 4_655 ?
S1 O1 1.441(3) . ?
S1 O2 1.447(3) . ?
S1 O3 1.453(3) . ?
S1 C1 1.774(3) . ?
N2 C9 1.325(5) . ?
N2 C11 1.334(5) . ?
N3 C10 1.338(5) . ?
N3 C13 1.341(4) . ?
N1 C2 1.413(4) . ?
N1 HN1 0.85(4) . ?
N1 HN2 0.86(4) . ?
C10 C13 1.378(5) 7_655 ?
C10 H10 0.9300 . ?
C5 C6 1.383(5) . ?
C5 C4 1.389(6) . ?
C5 C8 1.493(6) . ?
C6 C1 1.381(4) . ?
C6 H6 0.9300 . ?
C4 C3 1.382(5) . ?
C4 H4 0.9300 . ?
C1 C2 1.400(4) . ?
C9 C11 1.386(5) 5_655 ?
C9 H9 0.9300 . ?
C3 C2 1.395(5) . ?
C3 C7 1.507(5) . ?
C7 H7A 0.9600 . ?
C7 H7B 0.9600 . ?
C7 H7C 0.9600 . ?
C8 H8A 0.9600 . ?
C8 H8B 0.9600 . ?
C8 H8C 0.9600 . ?
C11 C9 1.386(5) 5_655 ?
C11 C12 1.490(5) . ?
C13 C10 1.378(5) 7_655 ?
C13 C14 1.489(5) . ?
C14 H14A 0.9600 . ?
C14 H14B 0.9600 . ?
C14 H14C 0.9600 . ?
C12 H12A 0.9600 . ?
C12 H12B 0.9600 . ?
C12 H12C 0.9600 . ?
OW1 H2A 0.86(7) . ?
OW1 H1A 0.88(10) . ?

loop_
_geom_hbond_atom_site_label_D
_geom_hbond_atom_site_label_H
_geom_hbond_atom_site_label_A
_geom_hbond_distance_DH
_geom_hbond_distance_HA
_geom_hbond_distance_DA
_geom_hbond_angle_DHA
_geom_hbond_site_symmetry_A
N1 HN1 O2 0.85(4) 2.06(4) 2.848(4) 153.5(13) 4_655
OW1 H2A O2 0.86(7) 2.16(6) 2.893(6) 142(9) .
N1 HN2 O3 0.86(4) 2.37(4) 3.026(5) 134(4) .

loop_
_geom_torsion_atom_site_label_1
_geom_torsion_atom_site_label_2
_geom_torsion_atom_site_label_3
_geom_torsion_atom_site_label_4
_geom_torsion
_geom_torsion_site_symmetry_1
_geom_torsion_site_symmetry_2
_geom_torsion_site_symmetry_3
_geom_torsion_site_symmetry_4
_geom_torsion_publ_flag
N3 Ag1 N2 C9 81.2(3) . . . . ?
N1 Ag1 N2 C9 -72.7(3) . . . . ?
N3 Ag1 N2 C11 -111.3(3) . . . . ?
N1 Ag1 N2 C11 94.9(3) . . . . ?
N2 Ag1 N3 C10 -114.7(3) . . . . ?
N1 Ag1 N3 C10 30.6(3) . . . . ?
N2 Ag1 N3 C13 64.6(3) . . . . ?
N1 Ag1 N3 C13 -150.1(2) . . . . ?
N3 Ag1 N1 C2 -128.6(2) . . . . ?
N2 Ag1 N1 C2 24.1(3) . . . . ?
C13 N3 C10 C13 0.0(6) . . . 7_655 ?
Ag1 N3 C10 C13 179.4(3) . . . 7_655 ?
C4 C5 C6 C1 2.2(5) . . . . ?
C8 C5 C6 C1 -178.6(4) . . . . ?
C6 C5 C4 C3 -2.9(6) . . . . ?
C8 C5 C4 C3 178.0(4) . . . . ?
C5 C6 C1 C2 0.9(5) . . . . ?
C5 C6 C1 S1 -176.4(3) . . . . ?
O1 S1 C1 C6 118.8(3) . . . . ?
O2 S1 C1 C6 -1.9(3) . . . . ?
O3 S1 C1 C6 -121.6(3) . . . . ?
O1 S1 C1 C2 -58.5(3) . . . . ?
O2 S1 C1 C2 -179.2(3) . . . . ?
O3 S1 C1 C2 61.1(3) . . . . ?
C11 N2 C9 C11 -0.1(6) . . . 5_655 ?
Ag1 N2 C9 C11 168.4(3) . . . 5_655 ?
C5 C4 C3 C2 0.4(6) . . . . ?
C5 C4 C3 C7 179.7(4) . . . . ?
C4 C3 C2 C1 2.8(5) . . . . ?
C7 C3 C2 C1 -176.5(3) . . . . ?
C4 C3 C2 N1 178.6(3) . . . . ?
C7 C3 C2 N1 -0.6(5) . . . . ?
C6 C1 C2 C3 -3.4(5) . . . . ?
S1 C1 C2 C3 173.9(3) . . . . ?
C6 C1 C2 N1 -179.4(3) . . . . ?
S1 C1 C2 N1 -2.1(4) . . . . ?
Ag1 N1 C2 C3 -95.8(3) . . . . ?
Ag1 N1 C2 C1 80.0(3) . . . . ?
C9 N2 C11 C9 0.1(5) . . . 5_655 ?
Ag1 N2 C11 C9 -167.1(2) . . . 5_655 ?
C9 N2 C11 C12 -179.4(3) . . . . ?
Ag1 N2 C11 C12 13.5(5) . . . . ?
C10 N3 C13 C10 0.0(5) . . . 7_655 ?
Ag1 N3 C13 C10 -179.4(2) . . . 7_655 ?
C10 N3 C13 C14 178.7(3) . . . . ?
Ag1 N3 C13 C14 -0.7(4) . . . . ?
